data_4503811
loop_
_publ_author_name
'Karabach, Yauhen Y.'
'Kirillov, Alexander M.'
'Haukka, Matti'
'Sanchiz, Joaquin'
'Kopylovich, Maximilian N.'
'Pombeiro, Armando J. L.'

_publ_section_title
;
 Multicopper(II) Pyromellitate Compounds: Self-Assembly Synthesis,
 Structural Topologies, and Magnetic Features
;
_journal_issue 11
_journal_name_full 'Crystal Growth &amp; Design'
_journal_page_first 4100
_journal_paper_doi 10.1021/cg8005597
_journal_volume 8
_journal_year 2008
_chemical_formula_moiety 'C7 H13 Cu N2 O5'
_chemical_formula_sum 'C7 H13 Cu N2 O5'
_chemical_formula_weight 268.73
_chemical_name_systematic
;
 ?
;
_space_group_IT_number 2
_symmetry_cell_setting triclinic
_symmetry_space_group_name_Hall '-P 1'
_symmetry_space_group_name_H-M 'P -1'
_atom_sites_solution_hydrogens mixed
_atom_sites_solution_primary direct
_atom_sites_solution_secondary difmap
_audit_creation_method SHELXL-97
_cell_angle_alpha 100.595(2)
_cell_angle_beta 93.595(2)
_cell_angle_gamma 115.240(2)
_cell_formula_units_Z 2
_cell_length_a 7.5307(2)
_cell_length_b 8.7478(3)
_cell_length_c 8.7673(4)
_cell_measurement_reflns_used 2186
_cell_measurement_temperature 120(2)
_cell_measurement_theta_max 27.48
_cell_measurement_theta_min 1.00
_cell_volume 507.01(3)
_computing_cell_refinement 'Denzo/Scalepack (Otwinowski & Minor, 1997)'
_computing_data_collection 'Collect (Nonius BV, 1997-2000)'
_computing_data_reduction 'Denzo/Scalepack (Otwinowski & Minor, 1997)'
_computing_molecular_graphics 'Diamond v.3.1a (Crystal Impact GbR, 2005)'
_computing_publication_material 'SHELXL-97 (Sheldrick, 1997)'
_computing_structure_refinement 'SHELXL-97 (Sheldrick, 1997)'
_computing_structure_solution 'SIR97 (Altomare et al., 1997)'
_diffrn_ambient_temperature 120(2)
_diffrn_detector_area_resol_mean 9
_diffrn_measured_fraction_theta_full 0.997
_diffrn_measured_fraction_theta_max 0.997
_diffrn_measurement_device '95mm CCD camera on \k-goniostat'
_diffrn_measurement_device_type 'Nonius KappaCCD'
_diffrn_measurement_method '\f scans and \w scans with \k offset'
_diffrn_radiation_monochromator 'horizontally mounted graphite crystal'
_diffrn_radiation_source 'fine-focus sealed tube'
_diffrn_radiation_type MoK\a
_diffrn_radiation_wavelength 0.71073
_diffrn_reflns_av_R_equivalents 0.0339
_diffrn_reflns_av_sigmaI/netI 0.0350
_diffrn_reflns_limit_h_max 9
_diffrn_reflns_limit_h_min -9
_diffrn_reflns_limit_k_max 11
_diffrn_reflns_limit_k_min -10
_diffrn_reflns_limit_l_max 11
_diffrn_reflns_limit_l_min -11
_diffrn_reflns_number 9734
_diffrn_reflns_theta_full 27.50
_diffrn_reflns_theta_max 27.50
_diffrn_reflns_theta_min 3.00
_exptl_absorpt_coefficient_mu 2.158
_exptl_absorpt_correction_T_max 0.7638
_exptl_absorpt_correction_T_min 0.6673
_exptl_absorpt_correction_type multi-scan
_exptl_absorpt_process_details 'SADABS v.2.10 (Sheldrick, 2003)'
_exptl_crystal_colour 'pale blue'
_exptl_crystal_density_diffrn 1.760
_exptl_crystal_density_method 'not measured'
_exptl_crystal_description block
_exptl_crystal_F_000 276
_exptl_crystal_size_max 0.20
_exptl_crystal_size_mid 0.13
_exptl_crystal_size_min 0.13
_refine_diff_density_max 0.484
_refine_diff_density_min -0.750
_refine_diff_density_rms 0.103
_refine_ls_extinction_method none
_refine_ls_goodness_of_fit_ref 1.055
_refine_ls_hydrogen_treatment constr
_refine_ls_matrix_type full
_refine_ls_number_parameters 141
_refine_ls_number_reflns 2329
_refine_ls_number_restraints 0
_refine_ls_restrained_S_all 1.055
_refine_ls_R_factor_all 0.0446
_refine_ls_R_factor_gt 0.0329
_refine_ls_shift/su_max 0.000
_refine_ls_shift/su_mean 0.000
_refine_ls_structure_factor_coef Fsqd
_refine_ls_weighting_details 'calc w=1/[\s^2^(Fo^2^)+(0.0427P)^2^+0.8723P] where P=(Fo^2^+2Fc^2^)/3'
_refine_ls_weighting_scheme calc
_refine_ls_wR_factor_gt 0.0844
_refine_ls_wR_factor_ref 0.0914
_reflns_number_gt 1923
_reflns_number_total 2329
_reflns_threshold_expression >2sigma(I)
_cod_data_source_file cg8005597_si_002.cif
_cod_data_source_block 2
_cod_database_code 4503811

loop_
_symmetry_equiv_pos_as_xyz
'x, y, z'
'-x, -y, -z'

loop_
_atom_site_label
_atom_site_type_symbol
_atom_site_fract_x
_atom_site_fract_y
_atom_site_fract_z
_atom_site_U_iso_or_equiv
_atom_site_adp_type
_atom_site_occupancy
_atom_site_symmetry_multiplicity
_atom_site_calc_flag
_atom_site_refinement_flags
Cu1 Cu 0.5000 0.0000 0.0000 0.01153(14) Uani 1 2 d S
Cu2 Cu 1.0000 0.5000 1.0000 0.00962(13) Uani 1 2 d S
O1 O 0.7291(3) 0.0360(2) 0.1596(2) 0.0145(4) Uani 1 1 d .
N2 N 0.3436(3) 0.0330(3) 0.1690(3) 0.0140(5) Uani 1 1 d .
H2A H 0.2335 -0.0732 0.1722 0.021 Uiso 1 1 d R
H2B H 0.2880 0.1072 0.1355 0.021 Uiso 1 1 d R
O3 O 0.6998(3) -0.2348(3) 0.1085(2) 0.0169(4) Uani 1 1 d .
O4 O 1.2011(3) 0.4659(2) 0.6862(2) 0.0175(4) Uani 1 1 d .
O5 O 0.9687(3) 0.3118(2) 0.8181(2) 0.0108(4) Uani 1 1 d .
N6 N 1.1037(3) 0.3801(3) 1.1316(3) 0.0130(5) Uani 1 1 d .
H6A H 1.1786 0.3360 1.0561 0.020 Uiso 1 1 d R
H6B H 0.9981 0.3038 1.1563 0.020 Uiso 1 1 d R
O7 O 0.6654(3) 0.3099(2) 1.0349(2) 0.0126(4) Uani 1 1 d .
H7O H 0.5550 0.3040 0.9862 0.019 Uiso 1 1 d R
H7P H 0.6944 0.3815 1.1322 0.019 Uiso 1 1 d R
C1 C 0.4419(4) 0.1206(4) 0.3327(3) 0.0189(6) Uani 1 1 d .
H1A H 0.4893 0.0473 0.3771 0.028 Uiso 1 1 calc R
H1B H 0.3468 0.1405 0.3949 0.028 Uiso 1 1 calc R
H1C H 0.5548 0.2323 0.3349 0.028 Uiso 1 1 calc R
C2 C 0.7657(4) -0.0849(3) 0.1921(3) 0.0102(5) Uani 1 1 d .
C3 C 0.8937(4) -0.0409(3) 0.3492(3) 0.0102(5) Uani 1 1 d .
C4 C 0.9409(4) 0.1163(3) 0.4546(3) 0.0093(5) Uani 1 1 d .
H4 H 0.9007 0.1966 0.4232 0.011 Uiso 1 1 calc R
C5 C 1.0462(4) 0.1581(3) 0.6054(3) 0.0085(5) Uani 1 1 d .
C6 C 1.0804(4) 0.3277(3) 0.7126(3) 0.0100(5) Uani 1 1 d .
C7 C 1.2473(5) 0.4804(4) 1.2779(3) 0.0220(6) Uani 1 1 d .
H7A H 1.3642 0.5743 1.2544 0.033 Uiso 1 1 calc R
H7B H 1.2882 0.4033 1.3224 0.033 Uiso 1 1 calc R
H7C H 1.1847 0.5299 1.3538 0.033 Uiso 1 1 calc R

loop_
_atom_site_aniso_label
_atom_site_aniso_U_11
_atom_site_aniso_U_22
_atom_site_aniso_U_33
_atom_site_aniso_U_23
_atom_site_aniso_U_13
_atom_site_aniso_U_12
Cu1 0.0123(2) 0.0131(2) 0.0087(2) 0.00161(18) -0.00061(17) 0.00589(19)
Cu2 0.0132(2) 0.0090(2) 0.0070(2) -0.00001(17) 0.00061(16) 0.00626(18)
O1 0.0169(10) 0.0122(9) 0.0126(9) 0.0021(8) -0.0045(7) 0.0060(8)
N2 0.0151(11) 0.0123(11) 0.0120(11) 0.0019(9) 0.0022(9) 0.0041(9)
O3 0.0181(10) 0.0162(10) 0.0135(10) -0.0068(8) -0.0070(8) 0.0104(8)
O4 0.0224(11) 0.0093(9) 0.0134(10) 0.0009(8) 0.0046(8) 0.0009(8)
O5 0.0122(9) 0.0100(9) 0.0095(9) -0.0003(7) 0.0017(7) 0.0053(7)
N6 0.0136(11) 0.0138(11) 0.0121(11) 0.0033(9) 0.0011(9) 0.0066(9)
O7 0.0120(9) 0.0124(9) 0.0121(9) 0.0006(7) -0.0001(7) 0.0053(8)
C1 0.0168(14) 0.0209(14) 0.0125(13) -0.0007(11) 0.0027(11) 0.0041(12)
C2 0.0071(11) 0.0142(13) 0.0072(12) -0.0001(10) -0.0008(9) 0.0042(10)
C3 0.0087(12) 0.0122(12) 0.0077(12) 0.0014(10) 0.0005(9) 0.0033(10)
C4 0.0096(12) 0.0102(12) 0.0090(12) 0.0023(10) 0.0008(9) 0.0055(10)
C5 0.0067(11) 0.0089(12) 0.0073(11) -0.0002(9) 0.0019(9) 0.0019(10)
C6 0.0109(12) 0.0109(12) 0.0059(11) -0.0013(10) -0.0030(9) 0.0046(10)
C7 0.0260(16) 0.0226(15) 0.0153(14) 0.0014(12) -0.0059(12) 0.0112(13)

loop_
_atom_type_symbol
_atom_type_description
_atom_type_scat_dispersion_real
_atom_type_scat_dispersion_imag
_atom_type_scat_source
C C 0.0033 0.0016 'International Tables Vol C Tables 4.2.6.8 and 6.1.1.4'
H H 0.0000 0.0000 'International Tables Vol C Tables 4.2.6.8 and 6.1.1.4'
N N 0.0061 0.0033 'International Tables Vol C Tables 4.2.6.8 and 6.1.1.4'
O O 0.0106 0.0060 'International Tables Vol C Tables 4.2.6.8 and 6.1.1.4'
Cu Cu 0.3201 1.2651 'International Tables Vol C Tables 4.2.6.8 and 6.1.1.4'

loop_
_geom_angle_atom_site_label_1
_geom_angle_atom_site_label_2
_geom_angle_atom_site_label_3
_geom_angle
_geom_angle_site_symmetry_1
_geom_angle_site_symmetry_3
_geom_angle_publ_flag
N2 Cu1 N2 180.0 2_655 . ?
N2 Cu1 O1 88.03(9) 2_655 . ?
N2 Cu1 O1 91.97(9) . . yes
N2 Cu1 O1 91.98(9) 2_655 2_655 ?
N2 Cu1 O1 88.02(9) . 2_655 ?
O1 Cu1 O1 180.0 . 2_655 ?
N2 Cu1 O7 91.55(8) 2_655 1_554 ?
N2 Cu1 O7 88.45(8) . 1_554 ?
O1 Cu1 O7 85.15(7) . 1_554 ?
O1 Cu1 O7 94.85(7) 2_655 1_554 ?
N2 Cu1 O7 88.46(8) 2_655 2_656 ?
N2 Cu1 O7 91.54(8) . 2_656 ?
O1 Cu1 O7 94.85(7) . 2_656 ?
O1 Cu1 O7 85.15(7) 2_655 2_656 ?
O7 Cu1 O7 180.0 1_554 2_656 ?
O5 Cu2 O5 180.0 2_767 . ?
O5 Cu2 N6 94.04(8) 2_767 . ?
O5 Cu2 N6 85.96(8) . . yes
O5 Cu2 N6 85.96(8) 2_767 2_767 ?
O5 Cu2 N6 94.04(8) . 2_767 ?
N6 Cu2 N6 180.00(12) . 2_767 ?
O5 Cu2 O7 86.86(7) 2_767 2_767 ?
O5 Cu2 O7 93.14(7) . 2_767 ?
N6 Cu2 O7 91.58(8) . 2_767 ?
N6 Cu2 O7 88.42(8) 2_767 2_767 ?
O5 Cu2 O7 93.14(7) 2_767 . ?
O5 Cu2 O7 86.86(7) . . yes
N6 Cu2 O7 88.42(8) . . yes
N6 Cu2 O7 91.58(8) 2_767 . ?
O7 Cu2 O7 180.00(9) 2_767 . ?
C2 O1 Cu1 125.03(16) . . ?
C1 N2 Cu1 121.02(18) . . ?
C1 N2 H2A 106.8 . . ?
Cu1 N2 H2A 112.0 . . ?
C1 N2 H2B 105.2 . . ?
Cu1 N2 H2B 104.0 . . ?
H2A N2 H2B 106.6 . . ?
C6 O5 Cu2 125.73(16) . . ?
C7 N6 Cu2 120.55(18) . . ?
C7 N6 H6A 105.8 . . ?
Cu2 N6 H6A 101.4 . . ?
C7 N6 H6B 107.8 . . ?
Cu2 N6 H6B 104.2 . . ?
H6A N6 H6B 117.7 . . ?
Cu1 O7 Cu2 130.49(8) 1_556 . ?
Cu1 O7 H7O 88.6 1_556 . ?
Cu2 O7 H7O 124.6 . . ?
Cu1 O7 H7P 120.6 1_556 . ?
Cu2 O7 H7P 86.2 . . ?
H7O O7 H7P 107.6 . . ?
N2 C1 H1A 109.5 . . ?
N2 C1 H1B 109.5 . . ?
H1A C1 H1B 109.5 . . ?
N2 C1 H1C 109.5 . . ?
H1A C1 H1C 109.5 . . ?
H1B C1 H1C 109.5 . . ?
O3 C2 O1 125.4(2) . . ?
O3 C2 C3 118.5(2) . . ?
O1 C2 C3 116.0(2) . . ?
C5 C3 C4 119.4(2) 2_756 . ?
C5 C3 C2 121.6(2) 2_756 . ?
C4 C3 C2 118.9(2) . . ?
C3 C4 C5 121.3(2) . . ?
C3 C4 H4 119.3 . . ?
C5 C4 H4 119.3 . . ?
C3 C5 C4 119.3(2) 2_756 . ?
C3 C5 C6 123.8(2) 2_756 . ?
C4 C5 C6 116.9(2) . . ?
O4 C6 O5 126.3(2) . . ?
O4 C6 C5 119.0(2) . . ?
O5 C6 C5 114.5(2) . . ?
N6 C7 H7A 109.5 . . ?
N6 C7 H7B 109.5 . . ?
H7A C7 H7B 109.5 . . ?
N6 C7 H7C 109.5 . . ?
H7A C7 H7C 109.5 . . ?
H7B C7 H7C 109.5 . . ?

loop_
_geom_bond_atom_site_label_1
_geom_bond_atom_site_label_2
_geom_bond_distance
_geom_bond_site_symmetry_2
_geom_bond_publ_flag
Cu1 N2 2.004(2) 2_655 ?
Cu1 N2 2.004(2) . yes
Cu1 O1 2.0264(18) . yes
Cu1 O1 2.0264(18) 2_655 ?
Cu1 O7 2.4006(18) 1_554 ?
Cu1 O7 2.4006(18) 2_656 ?
Cu2 O5 1.9914(18) 2_767 ?
Cu2 O5 1.9915(18) . yes
Cu2 N6 2.017(2) . yes
Cu2 N6 2.017(2) 2_767 ?
Cu2 O7 2.4325(18) 2_767 ?
Cu2 O7 2.4325(18) . yes
O1 C2 1.274(3) . yes
N2 C1 1.474(3) . yes
N2 H2A 0.9523 . ?
N2 H2B 0.9844 . ?
O3 C2 1.245(3) . yes
O4 C6 1.238(3) . yes
O5 C6 1.276(3) . yes
N6 C7 1.479(4) . yes
N6 H6A 1.0215 . ?
N6 H6B 0.8645 . ?
O7 Cu1 2.4006(18) 1_556 ?
O7 H7O 0.8869 . ?
O7 H7P 0.9117 . ?
C1 H1A 0.9800 . ?
C1 H1B 0.9800 . ?
C1 H1C 0.9800 . ?
C2 C3 1.516(3) . ?
C3 C5 1.392(4) 2_756 ?
C3 C4 1.394(4) . ?
C4 C5 1.398(3) . ?
C4 H4 0.9500 . ?
C5 C3 1.392(4) 2_756 ?
C5 C6 1.511(3) . ?
C7 H7A 0.9800 . ?
C7 H7B 0.9800 . ?
C7 H7C 0.9800 . ?

loop_
_geom_hbond_atom_site_label_D
_geom_hbond_atom_site_label_H
_geom_hbond_atom_site_label_A
_geom_hbond_distance_DH
_geom_hbond_distance_HA
_geom_hbond_distance_DA
_geom_hbond_angle_DHA
_geom_hbond_site_symmetry_A
_geom_hbond_publ_flag
N2 H2A O5 0.95 2.01 2.958(3) 171.3 2_656 yes
N6 H6A O3 1.02 2.02 3.041(3) 174.1 2_756 yes
N2 H2B O3 0.98 2.58 3.334(3) 133.6 2_655 yes
N6 H6B O1 0.86 2.36 3.193(3) 161.5 1_556 yes
N6 H6B O7 0.86 2.69 3.117(3) 112.2 . yes
O7 H7O O3 0.89 1.83 2.702(3) 165.4 2_656 yes
O7 H7P O4 0.91 1.76 2.661(3) 168.8 2_767 yes
